data_4340927
loop_
_publ_author_name
'Lannes, Anthony'
'Intissar, Mourad'
'Suffren, Yan'
'Reber, Christian'
'Luneau, Dominique'

_publ_section_title
;
 Terbium(III) and yttrium(III) complexes with pyridine-substituted
 nitronyl nitroxide radical and different \b-diketonate ligands. Crystal
 structures and magnetic and luminescence properties.
;
_journal_issue 18
_journal_name_full 'Inorganic chemistry'
_journal_page_first 9548
_journal_page_last 9560
_journal_paper_doi 10.1021/ic500779y
_journal_volume 53
_journal_year 2014
_chemical_compound_source 'Synthesized by the authors. See text'
_chemical_formula_moiety '2(C27 H19 F18 N3 O8 Y), C7 H16'
_chemical_formula_sum 'C61 H54 F36 N6 O16 Y2'
_chemical_formula_weight 1988.92
_chemical_name_systematic
; 
 ? 
;
_space_group_IT_number 2
_symmetry_cell_setting triclinic
_symmetry_space_group_name_Hall '-P 1'
_symmetry_space_group_name_H-M 'P -1'
_atom_sites_solution_hydrogens geom
_atom_sites_solution_primary direct
_atom_sites_solution_secondary difmap
_audit_creation_method SHELXL-97
_cell_angle_alpha 102.465(4)
_cell_angle_beta 102.943(4)
_cell_angle_gamma 92.014(5)
_cell_formula_units_Z 2
_cell_length_a 14.4468(13)
_cell_length_b 15.0836(13)
_cell_length_c 18.8539(17)
_cell_measurement_reflns_used 24026
_cell_measurement_temperature 100
_cell_measurement_theta_max 70.03
_cell_measurement_theta_min 2.47
_cell_volume 3894.6(6)
_computing_cell_refinement 'SAINT V7.68A(Bruker AXS, 2009)'
_computing_data_collection 'APEX2  (Bruker AXS, 2009)'
_computing_data_reduction 'SAINT V7.68A(Bruker AXS, 2009)'
_computing_molecular_graphics 'SHELXTL v6.12 (Bruker AXS, 2001)'
_computing_publication_material 'UdMX (Maris, 2004)'
_computing_structure_refinement 'SHELXL97 (Sheldrick, 2008)'
_computing_structure_solution 'SHELXS97 (Sheldrick, 2008)'
_diffrn_ambient_temperature 100
_diffrn_detector_area_resol_mean 8.3
_diffrn_measured_fraction_theta_full 0.956
_diffrn_measured_fraction_theta_max 0.956
_diffrn_measurement_device_type 'Bruker APEX II'
_diffrn_measurement_method \w
_diffrn_radiation_monochromator 'Quazar MX'
_diffrn_radiation_source 'Incoatec I\muS Microsource '
_diffrn_radiation_type CuK\a
_diffrn_radiation_wavelength 1.54178
_diffrn_reflns_av_R_equivalents 0.065
_diffrn_reflns_av_sigmaI/netI 0.0376
_diffrn_reflns_limit_h_max 17
_diffrn_reflns_limit_h_min -17
_diffrn_reflns_limit_k_max 18
_diffrn_reflns_limit_k_min -18
_diffrn_reflns_limit_l_max 23
_diffrn_reflns_limit_l_min -23
_diffrn_reflns_number 102315
_diffrn_reflns_theta_full 71.67
_diffrn_reflns_theta_max 71.67
_diffrn_reflns_theta_min 2.47
_exptl_absorpt_coefficient_mu 3.387
_exptl_absorpt_correction_T_max 0.7626
_exptl_absorpt_correction_T_min 0.6231
_exptl_absorpt_correction_type multi-scan
_exptl_absorpt_process_details 'Sadabs (Sheldrick, 1996)'
_exptl_crystal_colour 'Dark Red'
_exptl_crystal_density_diffrn 1.696
_exptl_crystal_density_method 'not measured'
_exptl_crystal_description Chunk
_exptl_crystal_F_000 1984
_exptl_crystal_size_max 0.08
_exptl_crystal_size_mid 0.08
_exptl_crystal_size_min 0.08
_refine_diff_density_max 2.182
_refine_diff_density_min -1.082
_refine_diff_density_rms 0.109
_refine_ls_extinction_method none
_refine_ls_goodness_of_fit_ref 1.025
_refine_ls_hydrogen_treatment constr
_refine_ls_matrix_type full
_refine_ls_number_parameters 1135
_refine_ls_number_reflns 14567
_refine_ls_number_restraints 3268
_refine_ls_restrained_S_all 1.279
_refine_ls_R_factor_all 0.0901
_refine_ls_R_factor_gt 0.0788
_refine_ls_shift/su_max 0.000
_refine_ls_shift/su_mean 0.000
_refine_ls_structure_factor_coef Fsqd
_refine_ls_weighting_details 'calc w=1/[\s^2^(Fo^2^)+(0.1165P)^2^+13.6515P] where P=(Fo^2^+2Fc^2^)/3'
_refine_ls_weighting_scheme calc
_refine_ls_wR_factor_gt 0.2118
_refine_ls_wR_factor_ref 0.2194
_reflns_number_gt 11754
_reflns_number_total 14567
_reflns_threshold_expression I>2\s(I)
_cod_data_source_file ic500779y_si_003.cif
_cod_data_source_block rebe28
_cod_depositor_comments
;
The following automatic conversions were performed:

'_symmetry_cell_setting' value 'Triclinic' changed to 'triclinic'
according to
/home/saulius/struct/COD-crude-data--automatic-downloads/rss-feeds/ACS/lib/dictionaries/cif_core.dic
dictionary named 'cif_core.dic' version 2.4.2 from 2011-04-26.

Automatic conversion script
Id: cif_fix_values 2281 2013-09-26 08:29:07Z andrius 

 Adding full bibliography for 4340923--4340927.cif.
;
_cod_original_sg_symbol_H-M P-1
_cod_database_code 4340927

loop_
_symmetry_equiv_pos_as_xyz
'x, y, z'
'-x, -y, -z'

loop_
_atom_site_label
_atom_site_type_symbol
_atom_site_fract_x
_atom_site_fract_y
_atom_site_fract_z
_atom_site_U_iso_or_equiv
_atom_site_adp_type
_atom_site_occupancy
_atom_site_symmetry_multiplicity
_atom_site_calc_flag
_atom_site_refinement_flags
_atom_site_disorder_assembly
_atom_site_disorder_group
Y1 Y 0.02419(4) 0.75533(4) 0.18095(3) 0.04072(19) Uani 1 1 d . . .
O11 O 0.1295(3) 0.7452(4) 0.1079(3) 0.0460(12) Uani 1 1 d . . .
O12 O 0.4364(4) 0.6963(4) 0.2204(4) 0.0614(15) Uani 1 1 d . . .
O13 O 0.1567(4) 0.8302(4) 0.2715(3) 0.0526(13) Uani 1 1 d . . .
O14 O 0.0010(4) 0.7365(4) 0.2953(3) 0.0532(13) Uani 1 1 d . . .
O15 O -0.1229(3) 0.8098(3) 0.1886(3) 0.0458(11) Uani 1 1 d . . .
O16 O 0.0331(3) 0.9047(3) 0.1678(3) 0.0451(11) Uani 1 1 d . . .
O17 O -0.0606(4) 0.6154(3) 0.1335(3) 0.0442(11) Uani 1 1 d . . .
O18 O -0.0573(4) 0.7515(3) 0.0565(3) 0.0455(11) Uani 1 1 d . . .
N11 N 0.2216(4) 0.7496(4) 0.1304(4) 0.0467(14) Uani 1 1 d D . .
N12 N 0.3660(4) 0.7243(4) 0.1797(4) 0.0481(15) Uani 1 1 d D . .
N13 N 0.1423(4) 0.6348(4) 0.2129(3) 0.0443(14) Uani 1 1 d . . .
C11 C 0.2714(5) 0.7017(5) 0.1740(4) 0.0418(15) Uani 1 1 d . . .
C12 C 0.2343(5) 0.6331(5) 0.2076(4) 0.0418(15) Uani 1 1 d . . .
C13 C 0.2922(5) 0.5676(5) 0.2318(4) 0.0468(17) Uani 1 1 d . . .
H13 H 0.3564 0.5677 0.2272 0.056 Uiso 1 1 calc R . .
C14 C 0.2558(5) 0.5036(5) 0.2619(5) 0.0500(18) Uani 1 1 d . . .
H14 H 0.2942 0.4587 0.2784 0.060 Uiso 1 1 calc R . .
C15 C 0.1622(5) 0.5052(5) 0.2681(5) 0.0508(18) Uani 1 1 d . . .
H15 H 0.1348 0.4619 0.2890 0.061 Uiso 1 1 calc R . .
C16 C 0.1095(5) 0.5721(5) 0.2427(4) 0.0474(17) Uani 1 1 d . . .
H16 H 0.0452 0.5728 0.2469 0.057 Uiso 1 1 calc R . .
C17 C 0.2811(5) 0.8180(5) 0.1093(5) 0.0525(19) Uani 1 1 d D . .
C18 C 0.3789(5) 0.7806(5) 0.1262(5) 0.055(2) Uani 1 1 d D . .
C19 C 0.2745(6) 0.9109(6) 0.1610(6) 0.065(2) Uani 1 1 d D . .
H19A H 0.3068 0.9594 0.1458 0.098 Uiso 1 1 calc R . .
H19B H 0.3051 0.9102 0.2128 0.098 Uiso 1 1 calc R . .
H19C H 0.2073 0.9221 0.1572 0.098 Uiso 1 1 calc R . .
C110 C 0.2417(7) 0.8207(7) 0.0275(5) 0.068(2) Uani 1 1 d D . .
H11A H 0.2441 0.7608 -0.0047 0.102 Uiso 1 1 calc R . .
H11B H 0.2802 0.8666 0.0143 0.102 Uiso 1 1 calc R . .
H11C H 0.1755 0.8364 0.0204 0.102 Uiso 1 1 calc R . .
C111 C 0.4628(6) 0.8522(6) 0.1629(7) 0.074(3) Uani 1 1 d D . .
H11D H 0.4584 0.8806 0.2138 0.111 Uiso 1 1 calc R . .
H11E H 0.4612 0.8988 0.1337 0.111 Uiso 1 1 calc R . .
H11F H 0.5226 0.8231 0.1648 0.111 Uiso 1 1 calc R . .
C112 C 0.4034(8) 0.7148(6) 0.0597(6) 0.072(3) Uani 1 1 d D . .
H11G H 0.4569 0.6810 0.0782 0.108 Uiso 1 1 calc R . .
H11H H 0.4212 0.7496 0.0258 0.108 Uiso 1 1 calc R . .
H11I H 0.3478 0.6719 0.0329 0.108 Uiso 1 1 calc R . .
C113 C 0.2888(7) 0.8800(8) 0.3705(5) 0.077(3) Uani 1 1 d D . .
F11 F 0.3246(5) 0.8818(6) 0.4419(3) 0.112(3) Uani 1 1 d D . .
F12 F 0.2920(4) 0.9651(4) 0.3623(4) 0.092(2) Uani 1 1 d D . .
F13 F 0.3499(4) 0.8369(5) 0.3326(3) 0.0883(19) Uani 1 1 d D . .
C114 C 0.1900(6) 0.8319(7) 0.3392(5) 0.064(2) Uani 1 1 d . . .
C115 C 0.1434(8) 0.7967(8) 0.3864(5) 0.073(3) Uani 1 1 d . . .
H115 H 0.1753 0.8020 0.4372 0.088 Uiso 1 1 calc R . .
C116 C 0.0524(7) 0.7545(7) 0.3604(5) 0.064(2) Uani 1 1 d . A .
C117 C 0.0060(8) 0.7208(8) 0.4178(5) 0.093(4) Uani 1 1 d D . .
F14 F -0.0894(8) 0.7025(11) 0.3964(7) 0.0974(19) Uani 0.648(17) 1 d PD A 1
F15 F 0.0323(10) 0.6422(8) 0.4293(8) 0.0974(19) Uani 0.648(17) 1 d PD A 1
F16 F 0.0290(10) 0.7807(9) 0.4854(5) 0.0974(19) Uani 0.648(17) 1 d PD A 1
F34 F -0.0811(13) 0.7469(19) 0.4108(12) 0.0974(19) Uani 0.352(17) 1 d PD A 2
F35 F 0.0086(18) 0.6300(11) 0.3971(13) 0.0974(19) Uani 0.352(17) 1 d PD A 2
F36 F 0.0577(16) 0.7469(19) 0.4879(8) 0.0974(19) Uani 0.352(17) 1 d PD A 2
C118 C -0.2728(6) 0.8653(6) 0.1591(5) 0.057(2) Uani 1 1 d D . .
F17 F -0.3152(3) 0.9366(4) 0.1394(4) 0.0801(17) Uani 1 1 d D . .
F18 F -0.2893(3) 0.8624(4) 0.2254(3) 0.0684(14) Uani 1 1 d D . .
F19 F -0.3161(4) 0.7905(4) 0.1110(3) 0.0744(15) Uani 1 1 d D . .
C119 C -0.1657(5) 0.8723(5) 0.1626(4) 0.0464(17) Uani 1 1 d . . .
C120 C -0.1274(6) 0.9414(5) 0.1373(4) 0.0491(17) Uani 1 1 d . . .
H120 H -0.1682 0.9818 0.1162 0.059 Uiso 1 1 calc R . .
C121 C -0.0299(5) 0.9526(5) 0.1425(4) 0.0432(16) Uani 1 1 d . . .
C122 C 0.0092(5) 1.0352(5) 0.1201(4) 0.0485(17) Uani 1 1 d D . .
F110 F -0.0586(3) 1.0756(3) 0.0812(3) 0.0620(12) Uani 1 1 d D . .
F111 F 0.0712(4) 1.0125(4) 0.0790(3) 0.0709(15) Uani 1 1 d D . .
F112 F 0.0534(4) 1.0977(4) 0.1804(3) 0.0777(16) Uani 1 1 d D . .
C123 C -0.1314(6) 0.4714(5) 0.0652(4) 0.057(2) Uani 1 1 d D . .
F113 F -0.0740(11) 0.4396(9) 0.1188(8) 0.0697(14) Uani 0.408(12) 1 d PD B 1
F114 F -0.2177(10) 0.4734(10) 0.0858(9) 0.0697(14) Uani 0.408(12) 1 d PD B 1
F115 F -0.1422(13) 0.4162(12) 0.0002(8) 0.0697(14) Uani 0.408(12) 1 d PD B 1
F313 F -0.0520(7) 0.4280(6) 0.0862(7) 0.0697(14) Uani 0.592(12) 1 d PD B 2
F314 F -0.1890(8) 0.4570(7) 0.1059(6) 0.0697(14) Uani 0.592(12) 1 d PD B 2
F315 F -0.1729(8) 0.4237(8) -0.0043(6) 0.0697(14) Uani 0.592(12) 1 d PD B 2
C124 C -0.1021(5) 0.5698(5) 0.0690(4) 0.0462(17) Uani 1 1 d . B .
C125 C -0.1242(7) 0.6010(6) 0.0034(4) 0.0546(19) Uani 1 1 d . . .
H125 H -0.1554 0.5599 -0.0422 0.066 Uiso 1 1 calc R B .
C126 C -0.1013(6) 0.6912(5) 0.0034(4) 0.0482(17) Uani 1 1 d . B .
C127 C -0.1380(7) 0.7231(6) -0.0683(4) 0.067(3) Uani 1 1 d D . .
F116 F -0.2018(13) 0.7818(12) -0.0575(10) 0.0831(16) Uani 0.376(14) 1 d PD B 1
F117 F -0.0659(13) 0.7707(13) -0.0836(10) 0.0831(16) Uani 0.376(14) 1 d PD B 1
F118 F -0.1595(17) 0.6534(10) -0.1272(8) 0.0831(16) Uani 0.376(14) 1 d PD B 1
F316 F -0.0677(8) 0.7331(9) -0.1004(6) 0.0831(16) Uani 0.624(14) 1 d PD B 2
F317 F -0.1699(10) 0.8061(7) -0.0572(6) 0.0831(16) Uani 0.624(14) 1 d PD B 2
F318 F -0.2117(9) 0.6696(7) -0.1183(5) 0.0831(16) Uani 0.624(14) 1 d PD B 2
Y2 Y 0.54327(4) 0.36332(4) 0.28418(3) 0.04237(19) Uani 1 1 d . . .
O21 O 0.6592(4) 0.3068(4) 0.2282(3) 0.0588(14) Uani 1 1 d . . .
O22 O 0.9510(5) 0.4757(5) 0.3145(4) 0.0768(19) Uani 1 1 d . . .
O23 O 0.6652(4) 0.4160(5) 0.3915(3) 0.0595(15) Uani 1 1 d . . .
O24 O 0.4927(3) 0.4905(3) 0.3527(3) 0.0430(11) Uani 1 1 d . . .
O25 O 0.4832(4) 0.2301(4) 0.1882(3) 0.0542(13) Uani 1 1 d . . .
O26 O 0.4585(4) 0.4098(3) 0.1822(3) 0.0439(11) Uani 1 1 d . . .
O27 O 0.5708(4) 0.2399(4) 0.3386(3) 0.0564(14) Uani 1 1 d . . .
O28 O 0.3997(4) 0.3166(3) 0.3051(3) 0.0464(12) Uani 1 1 d . . .
N21 N 0.7492(5) 0.3320(5) 0.2549(4) 0.0530(16) Uani 1 1 d D C .
N22 N 0.8862(5) 0.4095(5) 0.2921(4) 0.0533(16) Uani 1 1 d D . .
N23 N 0.6491(4) 0.4972(4) 0.2651(3) 0.0431(13) Uani 1 1 d . . .
C21 C 0.7898(6) 0.4149(6) 0.2712(4) 0.0490(18) Uani 1 1 d . . .
C22 C 0.7431(5) 0.4987(5) 0.2649(4) 0.0462(17) Uani 1 1 d . . .
C23 C 0.7946(5) 0.5740(6) 0.2579(5) 0.0527(19) Uani 1 1 d . . .
H23 H 0.8605 0.5726 0.2587 0.063 Uiso 1 1 calc R . .
C24 C 0.7487(6) 0.6512(6) 0.2496(5) 0.0515(18) Uani 1 1 d . . .
H24 H 0.7819 0.7037 0.2438 0.062 Uiso 1 1 calc R . .
C25 C 0.6529(6) 0.6502(6) 0.2499(5) 0.0529(19) Uani 1 1 d . . .
H25 H 0.6193 0.7025 0.2455 0.063 Uiso 1 1 calc R . .
C26 C 0.6076(5) 0.5726(5) 0.2568(4) 0.0476(17) Uani 1 1 d . . .
H26 H 0.5415 0.5726 0.2556 0.057 Uiso 1 1 calc R . .
C27 C 0.8188(7) 0.2618(6) 0.2651(6) 0.091(4) Uani 1 1 d D . .
C28 C 0.9108(6) 0.3144(6) 0.2882(5) 0.069(3) Uani 1 1 d D C .
C29 C 0.7896(12) 0.1674(9) 0.2144(9) 0.0673(17) Uani 0.560(7) 1 d PD C 1
H29A H 0.7232 0.1493 0.2127 0.101 Uiso 0.560(7) 1 calc PR C 1
H29B H 0.8309 0.1237 0.2338 0.101 Uiso 0.560(7) 1 calc PR C 1
H29C H 0.7959 0.1684 0.1638 0.101 Uiso 0.560(7) 1 calc PR C 1
C210 C 0.8058(12) 0.2415(12) 0.3468(9) 0.0673(17) Uani 0.560(7) 1 d PD C 1
H21A H 0.7455 0.2046 0.3385 0.101 Uiso 0.560(7) 1 calc PR C 1
H21B H 0.8056 0.2994 0.3822 0.101 Uiso 0.560(7) 1 calc PR C 1
H21C H 0.8589 0.2084 0.3671 0.101 Uiso 0.560(7) 1 calc PR C 1
C211 C 0.9987(11) 0.3002(12) 0.3442(9) 0.0673(17) Uani 0.560(7) 1 d PD C 1
H21D H 1.0504 0.3458 0.3475 0.101 Uiso 0.560(7) 1 calc PR C 1
H21E H 1.0183 0.2390 0.3280 0.101 Uiso 0.560(7) 1 calc PR C 1
H21F H 0.9844 0.3066 0.3934 0.101 Uiso 0.560(7) 1 calc PR C 1
C212 C 0.9436(12) 0.2953(12) 0.2097(8) 0.0673(17) Uani 0.560(7) 1 d PD C 1
H21G H 1.0055 0.3292 0.2168 0.101 Uiso 0.560(7) 1 calc PR C 1
H21H H 0.8961 0.3154 0.1718 0.101 Uiso 0.560(7) 1 calc PR C 1
H21I H 0.9492 0.2300 0.1929 0.101 Uiso 0.560(7) 1 calc PR C 1
C49 C 0.8255(16) 0.2402(15) 0.1756(10) 0.0673(17) Uani 0.440(7) 1 d PD C 2
H49A H 0.7694 0.2005 0.1445 0.101 Uiso 0.440(7) 1 calc PR C 2
H49B H 0.8833 0.2098 0.1706 0.101 Uiso 0.440(7) 1 calc PR C 2
H49C H 0.8277 0.2975 0.1594 0.101 Uiso 0.440(7) 1 calc PR C 2
C410 C 0.7698(14) 0.1750(12) 0.2697(13) 0.0673(17) Uani 0.440(7) 1 d PD C 2
H41A H 0.7020 0.1715 0.2449 0.101 Uiso 0.440(7) 1 calc PR C 2
H41B H 0.7764 0.1735 0.3223 0.101 Uiso 0.440(7) 1 calc PR C 2
H41C H 0.7989 0.1231 0.2450 0.101 Uiso 0.440(7) 1 calc PR C 2
C411 C 1.0085(12) 0.2986(15) 0.2774(13) 0.0673(17) Uani 0.440(7) 1 d PD C 2
H41D H 1.0504 0.3549 0.2994 0.101 Uiso 0.440(7) 1 calc PR C 2
H41E H 1.0059 0.2802 0.2238 0.101 Uiso 0.440(7) 1 calc PR C 2
H41F H 1.0333 0.2504 0.3018 0.101 Uiso 0.440(7) 1 calc PR C 2
C412 C 0.9181(15) 0.3202(15) 0.3765(9) 0.0673(17) Uani 0.440(7) 1 d PD C 2
H41G H 0.9777 0.3554 0.4063 0.101 Uiso 0.440(7) 1 calc PR C 2
H41H H 0.9172 0.2586 0.3854 0.101 Uiso 0.440(7) 1 calc PR C 2
H41I H 0.8639 0.3502 0.3911 0.101 Uiso 0.440(7) 1 calc PR C 2
C213 C 0.7792(7) 0.4905(9) 0.4952(5) 0.109(5) Uani 1 1 d D . .
F21 F 0.8149(14) 0.4245(15) 0.5238(14) 0.107(2) Uani 0.37(2) 1 d PD D 1
F22 F 0.7711(15) 0.5560(16) 0.5559(10) 0.107(2) Uani 0.37(2) 1 d PD D 1
F23 F 0.8327(13) 0.531(2) 0.4602(11) 0.107(2) Uani 0.37(2) 1 d PD D 1
F41 F 0.7881(9) 0.4079(10) 0.5173(8) 0.107(2) Uani 0.63(2) 1 d PD D 2
F42 F 0.8508(7) 0.4887(14) 0.4592(6) 0.107(2) Uani 0.63(2) 1 d PD D 2
F43 F 0.8017(9) 0.5481(10) 0.5582(6) 0.107(2) Uani 0.63(2) 1 d PD D 2
C214 C 0.6796(6) 0.4823(8) 0.4436(5) 0.065(2) Uani 1 1 d . D .
C215 C 0.6176(7) 0.5503(7) 0.4602(5) 0.067(2) Uani 1 1 d . . .
H215 H 0.6373 0.5983 0.5037 0.080 Uiso 1 1 calc R D .
C216 C 0.5280(5) 0.5472(5) 0.4131(4) 0.0453(16) Uani 1 1 d . D .
C217 C 0.4629(6) 0.6219(5) 0.4337(4) 0.058(2) Uani 1 1 d D . .
F24 F 0.4585(6) 0.6792(4) 0.3886(3) 0.090(2) Uani 1 1 d D D .
F25 F 0.3746(4) 0.5871(4) 0.4244(3) 0.0737(15) Uani 1 1 d D D .
F26 F 0.4920(5) 0.6695(4) 0.5040(3) 0.0793(16) Uani 1 1 d D D .
C218 C 0.4522(8) 0.1200(6) 0.0768(5) 0.074(3) Uani 1 1 d D . .
F27 F 0.5271(15) 0.0788(12) 0.1104(10) 0.106(2) Uani 0.361(10) 1 d PD E 1
F28 F 0.4546(19) 0.1033(16) 0.0055(8) 0.106(2) Uani 0.361(10) 1 d PD E 1
F29 F 0.3768(14) 0.0689(11) 0.0790(13) 0.106(2) Uani 0.361(10) 1 d PD E 1
F47 F 0.4986(10) 0.1106(9) 0.0236(7) 0.106(2) Uani 0.639(10) 1 d PD E 2
F48 F 0.4674(12) 0.0597(6) 0.1176(6) 0.106(2) Uani 0.639(10) 1 d PD E 2
F49 F 0.3598(9) 0.0915(7) 0.0361(7) 0.106(2) Uani 0.639(10) 1 d PD E 2
C219 C 0.4579(6) 0.2174(5) 0.1193(5) 0.0527(19) Uani 1 1 d . E .
C220 C 0.4348(6) 0.2838(5) 0.0783(4) 0.0498(18) Uani 1 1 d . . .
H220 H 0.4181 0.2663 0.0253 0.060 Uiso 1 1 calc R E .
C221 C 0.4356(5) 0.3745(5) 0.1133(4) 0.0434(16) Uani 1 1 d . E .
C222 C 0.4119(6) 0.4434(5) 0.0649(4) 0.056(2) Uani 1 1 d D . .
F210 F 0.3829(4) 0.4055(3) -0.0081(3) 0.0693(14) Uani 1 1 d D E .
F211 F 0.3436(4) 0.4939(4) 0.0839(3) 0.0710(14) Uani 1 1 d D E .
F212 F 0.4874(4) 0.5014(4) 0.0744(3) 0.0721(15) Uani 1 1 d D E .
C223 C 0.5697(8) 0.0911(7) 0.3564(6) 0.093(4) Uani 1 1 d D . .
F213 F 0.6578(10) 0.1264(10) 0.4046(8) 0.0970(18) Uani 0.531(17) 1 d PD F 1
F214 F 0.5890(14) 0.0514(12) 0.2913(7) 0.0970(18) Uani 0.531(17) 1 d PD F 1
F215 F 0.5328(11) 0.0486(11) 0.3976(10) 0.0970(18) Uani 0.531(17) 1 d PD F 1
F413 F 0.6399(12) 0.1055(12) 0.4131(9) 0.0970(18) Uani 0.469(17) 1 d PD F 2
F414 F 0.6080(15) 0.0459(14) 0.3023(9) 0.0970(18) Uani 0.469(17) 1 d PD F 2
F415 F 0.5065(10) 0.0190(10) 0.3542(12) 0.0970(18) Uani 0.469(17) 1 d PD F 2
C224 C 0.5175(7) 0.1746(6) 0.3403(5) 0.060(2) Uani 1 1 d . F .
C225 C 0.4195(7) 0.1680(6) 0.3290(5) 0.054(2) Uani 1 1 d . . .
H225 H 0.3869 0.1135 0.3318 0.065 Uiso 1 1 calc R F .
C226 C 0.3676(6) 0.2419(5) 0.3135(4) 0.0489(17) Uani 1 1 d . F .
C227 C 0.2612(6) 0.2334(5) 0.3089(5) 0.064(2) Uani 1 1 d D . .
F216 F 0.2125(11) 0.2549(11) 0.2469(8) 0.0856(18) Uani 0.496(12) 1 d PD F 1
F217 F 0.2166(10) 0.1591(9) 0.3173(10) 0.0856(18) Uani 0.496(12) 1 d PD F 1
F218 F 0.2398(9) 0.2997(9) 0.3630(7) 0.0856(18) Uani 0.496(12) 1 d PD F 1
F416 F 0.2113(11) 0.2860(10) 0.2732(9) 0.0856(18) Uani 0.504(12) 1 d PD F 2
F417 F 0.2305(10) 0.1461(8) 0.2882(9) 0.0856(18) Uani 0.504(12) 1 d PD F 2
F418 F 0.2482(9) 0.2566(10) 0.3797(7) 0.0856(18) Uani 0.504(12) 1 d PD F 2
C31 C 0.3826(18) 0.142(2) 0.5350(18) 0.113(10) Uani 0.576(19) 1 d PDU G 1
H31A H 0.4323 0.1711 0.5795 0.170 Uiso 0.576(19) 1 calc PR G 1
H31B H 0.3898 0.1681 0.4929 0.170 Uiso 0.576(19) 1 calc PR G 1
H31C H 0.3885 0.0764 0.5226 0.170 Uiso 0.576(19) 1 calc PR G 1
C32 C 0.2850(15) 0.1592(15) 0.5504(15) 0.097(7) Uani 0.576(19) 1 d PDU G 1
H32A H 0.2903 0.2166 0.5889 0.116 Uiso 0.576(19) 1 calc PR G 1
H32B H 0.2406 0.1665 0.5041 0.116 Uiso 0.576(19) 1 calc PR G 1
C33 C 0.2454(17) 0.0818(19) 0.5770(19) 0.085(8) Uani 0.576(19) 1 d PDU G 1
H33A H 0.2426 0.0247 0.5388 0.102 Uiso 0.576(19) 1 calc PR G 1
H33B H 0.2905 0.0755 0.6233 0.102 Uiso 0.576(19) 1 calc PR G 1
C34 C 0.1487(12) 0.0916(12) 0.5925(12) 0.080(6) Uani 0.576(19) 1 d PDU G 1
H34A H 0.1039 0.0994 0.5465 0.096 Uiso 0.576(19) 1 calc PR G 1
H34B H 0.1519 0.1479 0.6317 0.096 Uiso 0.576(19) 1 calc PR G 1
C35 C 0.1089(12) 0.0129(15) 0.6174(13) 0.072(6) Uani 0.576(19) 1 d PDU G 1
H35A H 0.1087 -0.0440 0.5795 0.086 Uiso 0.576(19) 1 calc PR G 1
H35B H 0.1516 0.0072 0.6649 0.086 Uiso 0.576(19) 1 calc PR G 1
C36 C 0.0103(12) 0.0224(13) 0.6285(13) 0.079(6) Uani 0.576(19) 1 d PDU G 1
H36A H 0.0116 0.0773 0.6685 0.095 Uiso 0.576(19) 1 calc PR G 1
H36B H -0.0312 0.0322 0.5819 0.095 Uiso 0.576(19) 1 calc PR G 1
C37 C -0.0329(15) -0.0572(15) 0.6485(13) 0.076(6) Uani 0.576(19) 1 d PDU G 1
H37A H -0.0351 -0.0410 0.7013 0.114 Uiso 0.576(19) 1 calc PR G 1
H37B H 0.0057 -0.1088 0.6401 0.114 Uiso 0.576(19) 1 calc PR G 1
H37C H -0.0978 -0.0740 0.6173 0.114 Uiso 0.576(19) 1 calc PR G 1
C41 C 0.342(4) 0.153(5) 0.519(3) 0.18(2) Uani 0.424(19) 1 d PDU G 2
H41J H 0.4053 0.1867 0.5375 0.263 Uiso 0.424(19) 1 calc PR G 2
H41K H 0.2967 0.1917 0.4960 0.263 Uiso 0.424(19) 1 calc PR G 2
H41L H 0.3453 0.0978 0.4816 0.263 Uiso 0.424(19) 1 calc PR G 2
C42 C 0.309(2) 0.128(2) 0.5837(18) 0.108(12) Uani 0.424(19) 1 d PDU G 2
H42A H 0.3566 0.0909 0.6082 0.130 Uiso 0.424(19) 1 calc PR G 2
H42B H 0.3055 0.1836 0.6212 0.130 Uiso 0.424(19) 1 calc PR G 2
C43 C 0.213(2) 0.073(3) 0.5574(17) 0.100(13) Uani 0.424(19) 1 d PDU G 2
H43A H 0.1681 0.1075 0.5276 0.120 Uiso 0.424(19) 1 calc PR G 2
H43B H 0.2190 0.0149 0.5236 0.120 Uiso 0.424(19) 1 calc PR G 2
C44 C 0.1698(18) 0.053(3) 0.6179(15) 0.100(10) Uani 0.424(19) 1 d PDU G 2
H44A H 0.1673 0.1116 0.6533 0.120 Uiso 0.424(19) 1 calc PR G 2
H44B H 0.2127 0.0160 0.6456 0.120 Uiso 0.424(19) 1 calc PR G 2
C45 C 0.0711(19) 0.0041(19) 0.5921(12) 0.071(8) Uani 0.424(19) 1 d PDU G 2
H45A H 0.0304 0.0363 0.5580 0.086 Uiso 0.424(19) 1 calc PR G 2
H45B H 0.0752 -0.0581 0.5631 0.086 Uiso 0.424(19) 1 calc PR G 2
C46 C 0.0242(18) -0.003(3) 0.6536(14) 0.087(9) Uani 0.424(19) 1 d PDU G 2
H46A H 0.0636 -0.0375 0.6864 0.105 Uiso 0.424(19) 1 calc PR G 2
H46B H 0.0231 0.0592 0.6839 0.105 Uiso 0.424(19) 1 calc PR G 2
C47 C -0.075(2) -0.048(3) 0.629(2) 0.109(13) Uani 0.424(19) 1 d PDU G 2
H47A H -0.0998 -0.0486 0.6732 0.163 Uiso 0.424(19) 1 calc PR G 2
H47B H -0.0744 -0.1100 0.6007 0.163 Uiso 0.424(19) 1 calc PR G 2
H47C H -0.1150 -0.0133 0.5976 0.163 Uiso 0.424(19) 1 calc PR G 2

loop_
_atom_site_aniso_label
_atom_site_aniso_U_11
_atom_site_aniso_U_22
_atom_site_aniso_U_33
_atom_site_aniso_U_23
_atom_site_aniso_U_13
_atom_site_aniso_U_12
Y1 0.0378(3) 0.0442(3) 0.0432(3) 0.0132(3) 0.0104(2) 0.0195(3)
O11 0.034(2) 0.053(3) 0.054(3) 0.015(2) 0.013(2) 0.019(2)
O12 0.035(3) 0.068(4) 0.090(4) 0.036(3) 0.013(3) 0.024(3)
O13 0.045(3) 0.058(3) 0.051(3) 0.009(2) 0.003(2) 0.025(3)
O14 0.057(3) 0.070(4) 0.040(3) 0.020(2) 0.015(2) 0.035(3)
O15 0.037(2) 0.050(3) 0.054(3) 0.018(2) 0.011(2) 0.019(2)
O16 0.041(3) 0.045(3) 0.049(3) 0.011(2) 0.008(2) 0.020(2)
O17 0.042(3) 0.046(3) 0.050(3) 0.018(2) 0.014(2) 0.018(2)
O18 0.045(3) 0.049(3) 0.045(3) 0.016(2) 0.011(2) 0.012(2)
N11 0.036(3) 0.049(3) 0.055(4) 0.013(3) 0.007(3) 0.016(3)
N12 0.033(3) 0.052(4) 0.067(4) 0.023(3) 0.015(3) 0.021(3)
N13 0.035(3) 0.050(3) 0.052(4) 0.017(3) 0.012(3) 0.018(3)
C11 0.037(3) 0.041(4) 0.051(4) 0.012(3) 0.014(3) 0.017(3)
C12 0.039(4) 0.041(4) 0.048(4) 0.012(3) 0.010(3) 0.018(3)
C13 0.036(4) 0.047(4) 0.058(4) 0.013(3) 0.009(3) 0.020(3)
C14 0.040(4) 0.049(4) 0.061(5) 0.017(4) 0.007(3) 0.021(3)
C15 0.042(4) 0.049(4) 0.069(5) 0.026(4) 0.014(4) 0.012(3)
C16 0.037(4) 0.052(4) 0.060(5) 0.022(4) 0.014(3) 0.022(3)
C17 0.042(4) 0.049(4) 0.072(5) 0.025(4) 0.013(4) 0.015(4)
C18 0.045(4) 0.052(4) 0.080(6) 0.027(4) 0.025(4) 0.019(4)
C19 0.039(4) 0.050(5) 0.112(8) 0.022(5) 0.024(4) 0.020(4)
C110 0.059(5) 0.075(6) 0.081(6) 0.044(5) 0.018(5) 0.014(5)
C111 0.043(5) 0.069(6) 0.122(9) 0.044(6) 0.019(5) 0.020(4)
C112 0.080(6) 0.063(5) 0.096(7) 0.036(5) 0.047(6) 0.034(5)
C113 0.064(6) 0.102(8) 0.056(5) 0.006(5) 0.003(4) 0.033(6)
F11 0.073(4) 0.173(8) 0.065(4) 0.004(4) -0.012(3) 0.021(4)
F12 0.067(4) 0.082(4) 0.103(5) -0.008(3) -0.002(3) 0.014(3)
F13 0.051(3) 0.114(5) 0.082(4) -0.005(3) 0.000(3) 0.037(3)
C114 0.055(5) 0.071(6) 0.055(5) 0.000(4) 0.000(4) 0.036(5)
C115 0.078(7) 0.100(8) 0.040(4) 0.016(5) 0.004(4) 0.035(6)
C116 0.066(6) 0.081(6) 0.049(5) 0.021(4) 0.011(4) 0.038(5)
C117 0.108(9) 0.133(11) 0.043(5) 0.035(6) 0.012(5) 0.041(8)
F14 0.111(4) 0.132(5) 0.056(3) 0.032(3) 0.021(3) 0.022(4)
F15 0.111(4) 0.132(5) 0.056(3) 0.032(3) 0.021(3) 0.022(4)
F16 0.111(4) 0.132(5) 0.056(3) 0.032(3) 0.021(3) 0.022(4)
F34 0.111(4) 0.132(5) 0.056(3) 0.032(3) 0.021(3) 0.022(4)
F35 0.111(4) 0.132(5) 0.056(3) 0.032(3) 0.021(3) 0.022(4)
F36 0.111(4) 0.132(5) 0.056(3) 0.032(3) 0.021(3) 0.022(4)
C118 0.039(4) 0.064(5) 0.075(6) 0.031(4) 0.011(4) 0.019(4)
F17 0.043(3) 0.083(4) 0.135(5) 0.063(4) 0.022(3) 0.035(3)
F18 0.051(3) 0.088(4) 0.081(4) 0.035(3) 0.027(2) 0.032(3)
F19 0.044(3) 0.080(4) 0.092(4) 0.014(3) 0.007(3) 0.010(3)
C119 0.038(4) 0.053(4) 0.050(4) 0.017(3) 0.007(3) 0.020(3)
C120 0.045(4) 0.052(4) 0.051(4) 0.014(3) 0.009(3) 0.021(4)
C121 0.046(4) 0.044(4) 0.039(4) 0.008(3) 0.008(3) 0.018(3)
C122 0.046(4) 0.047(4) 0.052(4) 0.012(3) 0.007(3) 0.017(3)
F110 0.054(3) 0.057(3) 0.081(3) 0.034(2) 0.010(2) 0.021(2)
F111 0.065(3) 0.077(3) 0.095(4) 0.043(3) 0.042(3) 0.036(3)
F112 0.088(4) 0.060(3) 0.074(4) 0.013(3) 0.000(3) -0.006(3)
C123 0.069(5) 0.051(4) 0.056(5) 0.019(4) 0.018(4) 0.015(4)
F113 0.088(4) 0.050(2) 0.080(3) 0.0203(19) 0.032(3) 0.012(2)
F114 0.088(4) 0.050(2) 0.080(3) 0.0203(19) 0.032(3) 0.012(2)
F115 0.088(4) 0.050(2) 0.080(3) 0.0203(19) 0.032(3) 0.012(2)
F313 0.088(4) 0.050(2) 0.080(3) 0.0203(19) 0.032(3) 0.012(2)
F314 0.088(4) 0.050(2) 0.080(3) 0.0203(19) 0.032(3) 0.012(2)
F315 0.088(4) 0.050(2) 0.080(3) 0.0203(19) 0.032(3) 0.012(2)
C124 0.046(4) 0.049(4) 0.051(4) 0.015(3) 0.020(3) 0.018(3)
C125 0.072(5) 0.050(4) 0.043(4) 0.009(3) 0.016(4) 0.006(4)
C126 0.057(4) 0.050(4) 0.040(4) 0.008(3) 0.017(3) 0.011(4)
C127 0.094(7) 0.059(5) 0.043(4) 0.008(4) 0.015(5) -0.015(5)
F116 0.116(4) 0.078(4) 0.059(3) 0.031(2) 0.015(3) 0.000(3)
F117 0.116(4) 0.078(4) 0.059(3) 0.031(2) 0.015(3) 0.000(3)
F118 0.116(4) 0.078(4) 0.059(3) 0.031(2) 0.015(3) 0.000(3)
F316 0.116(4) 0.078(4) 0.059(3) 0.031(2) 0.015(3) 0.000(3)
F317 0.116(4) 0.078(4) 0.059(3) 0.031(2) 0.015(3) 0.000(3)
F318 0.116(4) 0.078(4) 0.059(3) 0.031(2) 0.015(3) 0.000(3)
Y2 0.0421(3) 0.0477(4) 0.0432(4) 0.0156(3) 0.0144(3) 0.0230(3)
O21 0.045(3) 0.064(3) 0.069(4) 0.009(3) 0.020(3) 0.019(3)
O22 0.054(4) 0.076(4) 0.105(6) 0.027(4) 0.022(4) 0.022(3)
O23 0.044(3) 0.091(4) 0.048(3) 0.021(3) 0.011(2) 0.029(3)
O24 0.038(2) 0.047(3) 0.044(3) 0.007(2) 0.013(2) 0.013(2)
O25 0.073(4) 0.048(3) 0.047(3) 0.015(2) 0.018(3) 0.020(3)
O26 0.044(3) 0.047(3) 0.043(3) 0.013(2) 0.009(2) 0.020(2)
O27 0.062(3) 0.066(4) 0.053(3) 0.029(3) 0.019(3) 0.038(3)
O28 0.041(3) 0.046(3) 0.055(3) 0.016(2) 0.010(2) 0.018(2)
N21 0.042(3) 0.059(4) 0.060(4) 0.015(3) 0.012(3) 0.015(3)
N22 0.038(3) 0.060(4) 0.070(4) 0.021(3) 0.023(3) 0.018(3)
N23 0.035(3) 0.051(3) 0.048(3) 0.016(3) 0.012(2) 0.017(3)
C21 0.048(4) 0.059(5) 0.045(4) 0.012(3) 0.019(3) 0.024(4)
C22 0.040(4) 0.056(4) 0.045(4) 0.012(3) 0.014(3) 0.020(3)
C23 0.038(4) 0.066(5) 0.063(5) 0.021(4) 0.019(3) 0.023(4)
C24 0.041(4) 0.053(4) 0.069(5) 0.023(4) 0.019(4) 0.017(4)
C25 0.045(4) 0.062(5) 0.059(5) 0.023(4) 0.016(3) 0.027(4)
C26 0.040(4) 0.054(4) 0.058(4) 0.023(4) 0.017(3) 0.022(3)
C27 0.053(5) 0.061(6) 0.144(11) -0.001(6) 0.010(6) 0.032(5)
C28 0.059(5) 0.066(6) 0.100(8) 0.043(5) 0.027(5) 0.025(5)
C29 0.062(4) 0.067(4) 0.087(5) 0.032(4) 0.028(3) 0.032(3)
C210 0.062(4) 0.067(4) 0.087(5) 0.032(4) 0.028(3) 0.032(3)
C211 0.062(4) 0.067(4) 0.087(5) 0.032(4) 0.028(3) 0.032(3)
C212 0.062(4) 0.067(4) 0.087(5) 0.032(4) 0.028(3) 0.032(3)
C49 0.062(4) 0.067(4) 0.087(5) 0.032(4) 0.028(3) 0.032(3)
C410 0.062(4) 0.067(4) 0.087(5) 0.032(4) 0.028(3) 0.032(3)
C411 0.062(4) 0.067(4) 0.087(5) 0.032(4) 0.028(3) 0.032(3)
C412 0.062(4) 0.067(4) 0.087(5) 0.032(4) 0.028(3) 0.032(3)
C213 0.059(7) 0.203(17) 0.050(6) 0.000(8) 0.008(5) 0.028(8)
F21 0.030(3) 0.197(6) 0.084(3) 0.027(4) -0.007(3) 0.031(3)
F22 0.030(3) 0.197(6) 0.084(3) 0.027(4) -0.007(3) 0.031(3)
F23 0.030(3) 0.197(6) 0.084(3) 0.027(4) -0.007(3) 0.031(3)
F41 0.030(3) 0.197(6) 0.084(3) 0.027(4) -0.007(3) 0.031(3)
F42 0.030(3) 0.197(6) 0.084(3) 0.027(4) -0.007(3) 0.031(3)
F43 0.030(3) 0.197(6) 0.084(3) 0.027(4) -0.007(3) 0.031(3)
C214 0.042(4) 0.104(8) 0.048(5) 0.023(5) 0.004(4) 0.011(5)
C215 0.059(5) 0.083(6) 0.049(5) 0.002(4) 0.006(4) 0.008(5)
C216 0.047(4) 0.046(4) 0.047(4) 0.014(3) 0.018(3) 0.009(3)
C217 0.077(6) 0.051(4) 0.050(5) 0.011(4) 0.021(4) 0.024(4)
F24 0.157(6) 0.052(3) 0.070(4) 0.021(3) 0.038(4) 0.037(4)
F25 0.067(3) 0.084(4) 0.073(3) 0.006(3) 0.027(3) 0.038(3)
F26 0.106(4) 0.073(3) 0.054(3) -0.004(3) 0.022(3) 0.030(3)
C218 0.125(10) 0.052(5) 0.051(5) 0.015(4) 0.028(6) 0.024(6)
F27 0.178(8) 0.049(2) 0.093(4) 0.006(3) 0.046(5) 0.013(4)
F28 0.178(8) 0.049(2) 0.093(4) 0.006(3) 0.046(5) 0.013(4)
F29 0.178(8) 0.049(2) 0.093(4) 0.006(3) 0.046(5) 0.013(4)
F47 0.178(8) 0.049(2) 0.093(4) 0.006(3) 0.046(5) 0.013(4)
F48 0.178(8) 0.049(2) 0.093(4) 0.006(3) 0.046(5) 0.013(4)
F49 0.178(8) 0.049(2) 0.093(4) 0.006(3) 0.046(5) 0.013(4)
C219 0.064(5) 0.049(4) 0.051(5) 0.013(3) 0.022(4) 0.010(4)
C220 0.060(5) 0.048(4) 0.044(4) 0.011(3) 0.016(3) 0.012(4)
C221 0.041(4) 0.049(4) 0.044(4) 0.014(3) 0.012(3) 0.016(3)
C222 0.069(5) 0.052(4) 0.046(4) 0.015(3) 0.010(4) 0.019(4)
F210 0.104(4) 0.058(3) 0.043(3) 0.016(2) 0.006(3) 0.023(3)
F211 0.087(4) 0.066(3) 0.064(3) 0.022(2) 0.013(3) 0.040(3)
F212 0.090(4) 0.064(3) 0.065(3) 0.032(3) 0.009(3) 0.002(3)
C223 0.103(9) 0.104(9) 0.121(10) 0.085(8) 0.064(8) 0.062(8)
F213 0.118(4) 0.095(4) 0.112(4) 0.071(3) 0.041(4) 0.071(3)
F214 0.118(4) 0.095(4) 0.112(4) 0.071(3) 0.041(4) 0.071(3)
F215 0.118(4) 0.095(4) 0.112(4) 0.071(3) 0.041(4) 0.071(3)
F413 0.118(4) 0.095(4) 0.112(4) 0.071(3) 0.041(4) 0.071(3)
F414 0.118(4) 0.095(4) 0.112(4) 0.071(3) 0.041(4) 0.071(3)
F415 0.118(4) 0.095(4) 0.112(4) 0.071(3) 0.041(4) 0.071(3)
C224 0.080(6) 0.064(5) 0.052(5) 0.034(4) 0.028(4) 0.037(5)
C225 0.072(6) 0.049(4) 0.053(5) 0.026(4) 0.022(4) 0.021(4)
C226 0.059(5) 0.046(4) 0.043(4) 0.015(3) 0.010(3) 0.017(4)
C227 0.056(5) 0.055(5) 0.083(7) 0.028(5) 0.007(5) 0.003(4)
F216 0.057(2) 0.099(4) 0.117(5) 0.056(4) 0.023(3) 0.012(3)
F217 0.057(2) 0.099(4) 0.117(5) 0.056(4) 0.023(3) 0.012(3)
F218 0.057(2) 0.099(4) 0.117(5) 0.056(4) 0.023(3) 0.012(3)
F416 0.057(2) 0.099(4) 0.117(5) 0.056(4) 0.023(3) 0.012(3)
F417 0.057(2) 0.099(4) 0.117(5) 0.056(4) 0.023(3) 0.012(3)
F418 0.057(2) 0.099(4) 0.117(5) 0.056(4) 0.023(3) 0.012(3)
C31 0.121(18) 0.113(16) 0.110(16) 0.049(13) 0.020(14) -0.021(14)
C32 0.112(16) 0.094(14) 0.091(14) 0.037(11) 0.027(12) -0.012(12)
C33 0.102(17) 0.077(13) 0.099(15) 0.052(12) 0.034(13) 0.024(12)
C34 0.098(14) 0.072(11) 0.070(11) 0.022(9) 0.014(10) 0.011(10)
C35 0.074(13) 0.071(11) 0.070(12) 0.027(10) 0.002(10) 0.015(10)
C36 0.094(13) 0.087(13) 0.057(11) 0.021(9) 0.012(9) 0.027(10)
C37 0.068(12) 0.095(13) 0.067(11) 0.020(9) 0.018(9) 0.031(11)
C41 0.17(3) 0.18(3) 0.18(3) 0.03(2) 0.07(2) -0.01(2)
C42 0.12(2) 0.082(17) 0.11(2) 0.040(15) -0.008(16) 0.013(16)
C43 0.10(2) 0.082(17) 0.10(2) 0.003(14) 0.005(16) 0.034(16)
C44 0.11(2) 0.088(18) 0.100(19) 0.033(15) 0.002(15) 0.013(16)
C45 0.086(17) 0.062(12) 0.059(14) 0.007(11) 0.007(13) 0.031(13)
C46 0.106(18) 0.082(16) 0.074(17) 0.016(13) 0.018(14) 0.027(15)
C47 0.09(2) 0.12(2) 0.11(2) 0.037(16) 0.011(16) 0.013(17)

loop_
_atom_type_symbol
_atom_type_description
_atom_type_scat_dispersion_real
_atom_type_scat_dispersion_imag
_atom_type_scat_source
C C 0.0181 0.0091 'International Tables Vol C Tables 4.2.6.8 and 6.1.1.4'
H H 0.0000 0.0000 'International Tables Vol C Tables 4.2.6.8 and 6.1.1.4'
F F 0.0727 0.0534 'International Tables Vol C Tables 4.2.6.8 and 6.1.1.4'
N N 0.0311 0.0180 'International Tables Vol C Tables 4.2.6.8 and 6.1.1.4'
O O 0.0492 0.0322 'International Tables Vol C Tables 4.2.6.8 and 6.1.1.4'
Y Y -0.2670 2.0244 'International Tables Vol C Tables 4.2.6.8 and 6.1.1.4'

loop_
_geom_angle_atom_site_label_1
_geom_angle_atom_site_label_2
_geom_angle_atom_site_label_3
_geom_angle
_geom_angle_publ_flag
O11 Y1 O17 100.36(18) y
O11 Y1 O16 80.55(18) y
O17 Y1 O16 143.89(17) y
O11 Y1 O13 81.92(19) y
O17 Y1 O13 142.21(18) y
O16 Y1 O13 73.89(18) y
O11 Y1 O14 144.39(18) y
O17 Y1 O14 84.7(2) y
O16 Y1 O14 115.59(19) y
O13 Y1 O14 73.6(2) y
O11 Y1 O15 140.68(18) y
O17 Y1 O15 85.13(18) y
O16 Y1 O15 73.24(18) y
O13 Y1 O15 116.92(18) y
O14 Y1 O15 74.57(18) y
O11 Y1 O18 70.41(18) y
O17 Y1 O18 72.71(17) y
O16 Y1 O18 73.77(18) y
O13 Y1 O18 140.2(2) y
O14 Y1 O18 142.77(19) y
O15 Y1 O18 74.38(18) y
O11 Y1 N13 70.69(19) y
O17 Y1 N13 73.62(18) y
O16 Y1 N13 137.50(19) y
O13 Y1 N13 71.68(19) y
O14 Y1 N13 77.24(18) y
O15 Y1 N13 145.99(19) y
O18 Y1 N13 121.72(19) y
N11 O11 Y1 126.2(4) y
C114 O13 Y1 134.8(6) y
C116 O14 Y1 133.8(6) y
C119 O15 Y1 131.2(5) y
C121 O16 Y1 131.5(5) y
C124 O17 Y1 135.2(5) y
C126 O18 Y1 134.5(5) y
O11 N11 C11 127.0(6) y
O11 N11 C17 119.0(6) y
C11 N11 C17 113.9(6) y
O12 N12 C11 126.1(6) y
O12 N12 C18 122.1(6) y
C11 N12 C18 111.6(6) y
C16 N13 C12 116.9(6) y
C16 N13 Y1 115.2(4) y
C12 N13 Y1 127.7(5) y
N11 C11 N12 107.3(6) y
N11 C11 C12 127.3(6) y
N12 C11 C12 125.4(6) y
N13 C12 C13 121.9(7) y
N13 C12 C11 117.5(6) y
C13 C12 C11 120.6(7) y
C14 C13 C12 119.6(7) y
C14 C13 H13 120.2 ?
C12 C13 H13 120.2 ?
C13 C14 C15 119.0(7) y
C13 C14 H14 120.5 ?
C15 C14 H14 120.5 ?
C14 C15 C16 117.9(7) y
C14 C15 H15 121.0 ?
C16 C15 H15 121.0 ?
N13 C16 C15 124.8(7) y
N13 C16 H16 117.6 ?
C15 C16 H16 117.6 ?
N11 C17 C110 109.9(7) y
N11 C17 C18 100.5(5) y
C110 C17 C18 115.1(7) y
N11 C17 C19 106.2(6) y
C110 C17 C19 110.2(7) y
C18 C17 C19 114.1(7) y
N12 C18 C111 109.4(7) y
N12 C18 C17 101.4(6) y
C111 C18 C17 115.3(6) y
N12 C18 C112 105.9(6) y
C111 C18 C112 108.8(7) y
C17 C18 C112 115.2(7) y
C17 C19 H19A 109.5 ?
C17 C19 H19B 109.5 ?
H19A C19 H19B 109.5 ?
C17 C19 H19C 109.5 ?
H19A C19 H19C 109.5 ?
H19B C19 H19C 109.5 ?
C17 C110 H11A 109.5 ?
C17 C110 H11B 109.5 ?
H11A C110 H11B 109.5 ?
C17 C110 H11C 109.5 ?
H11A C110 H11C 109.5 ?
H11B C110 H11C 109.5 ?
C18 C111 H11D 109.5 ?
C18 C111 H11E 109.5 ?
H11D C111 H11E 109.5 ?
C18 C111 H11F 109.5 ?
H11D C111 H11F 109.5 ?
H11E C111 H11F 109.5 ?
C18 C112 H11G 109.5 ?
C18 C112 H11H 109.5 ?
H11G C112 H11H 109.5 ?
C18 C112 H11I 109.5 ?
H11G C112 H11I 109.5 ?
H11H C112 H11I 109.5 ?
F11 C113 F12 108.0(9) y
F11 C113 F13 106.3(7) y
F12 C113 F13 106.4(9) y
F11 C113 C114 114.4(9) y
F12 C113 C114 111.8(8) y
F13 C113 C114 109.5(8) y
O13 C114 C115 126.4(9) y
O13 C114 C113 114.0(9) y
C115 C114 C113 119.5(8) y
C116 C115 C114 121.2(8) y
C116 C115 H115 119.4 ?
C114 C115 H115 119.4 ?
O14 C116 C115 128.9(9) y
O14 C116 C117 113.9(9) y
C115 C116 C117 117.1(8) y
F34 C117 F36 112.1(14) y
F34 C117 F35 113.6(16) y
F36 C117 F35 106.7(13) y
F15 C117 F14 100.7(11) y
F15 C117 F16 106.7(9) y
F14 C117 F16 109.0(10) y
F15 C117 C116 113.3(10) y
F34 C117 C116 108.9(13) y
F36 C117 C116 113.4(14) y
F35 C117 C116 101.8(12) y
F14 C117 C116 115.1(8) y
F16 C117 C116 111.2(10) y
F19 C118 F18 107.3(7) y
F19 C118 F17 108.2(7) y
F18 C118 F17 106.3(7) y
F19 C118 C119 110.9(7) y
F18 C118 C119 111.4(6) y
F17 C118 C119 112.5(7) y
O15 C119 C120 127.9(7) y
O15 C119 C118 113.0(7) y
C120 C119 C118 119.1(6) y
C119 C120 C121 120.9(7) y
C119 C120 H120 119.5 ?
C121 C120 H120 119.5 ?
O16 C121 C120 127.4(7) y
O16 C121 C122 114.1(7) y
C120 C121 C122 118.4(6) y
F111 C122 F112 107.6(7) y
F111 C122 F110 107.4(6) y
F112 C122 F110 106.7(6) y
F111 C122 C121 111.4(6) y
F112 C122 C121 110.4(6) y
F110 C122 C121 113.1(6) y
F115 C123 F113 111.2(10) y
F314 C123 F315 105.4(9) y
F314 C123 F313 107.0(8) y
F315 C123 F313 104.3(8) y
F115 C123 F114 109.3(11) y
F113 C123 F114 103.5(10) y
F314 C123 C124 116.6(7) y
F115 C123 C124 115.5(11) y
F113 C123 C124 111.7(8) y
F315 C123 C124 113.4(8) y
F313 C123 C124 109.2(7) y
F114 C123 C124 104.7(8) y
O17 C124 C125 127.2(7) y
O17 C124 C123 114.6(6) y
C125 C124 C123 118.2(7) y
C126 C125 C124 121.1(8) y
C126 C125 H125 119.5 ?
C124 C125 H125 119.5 ?
O18 C126 C125 127.4(7) y
O18 C126 C127 114.4(7) y
C125 C126 C127 118.1(7) y
F116 C127 F118 119.2(13) y
F316 C127 F317 103.2(8) y
F316 C127 F318 109.8(8) y
F317 C127 F318 104.0(9) y
F116 C127 F117 105.4(11) y
F118 C127 F117 101.8(11) y
F316 C127 C126 109.9(9) y
F116 C127 C126 109.0(10) y
F118 C127 C126 111.1(10) y
F317 C127 C126 113.8(8) y
F318 C127 C126 115.2(7) y
F117 C127 C126 109.7(10) y
O21 Y2 O26 95.0(2) y
O21 Y2 O24 145.9(2) y
O26 Y2 O24 84.63(17) y
O21 Y2 O28 140.4(2) y
O26 Y2 O28 88.14(18) y
O24 Y2 O28 73.75(18) y
O21 Y2 O27 81.6(2) y
O26 Y2 O27 144.4(2) y
O24 Y2 O27 117.42(19) y
O28 Y2 O27 73.51(19) y
O21 Y2 O23 86.2(2) y
O26 Y2 O23 141.0(2) y
O24 Y2 O23 73.67(19) y
O28 Y2 O23 115.17(19) y
O27 Y2 O23 74.4(2) y
O21 Y2 O25 68.9(2) y
O26 Y2 O25 72.58(18) y
O24 Y2 O25 141.23(19) y
O28 Y2 O25 74.5(2) y
O27 Y2 O25 73.3(2) y
O23 Y2 O25 141.4(2) y
O21 Y2 N23 70.0(2) y
O26 Y2 N23 73.25(18) y
O24 Y2 N23 77.39(18) y
O28 Y2 N23 146.92(17) y
O27 Y2 N23 135.8(2) y
O23 Y2 N23 70.6(2) y
O25 Y2 N23 122.74(19) y
N21 O21 Y2 123.8(5) y
C214 O23 Y2 134.7(6) y
C216 O24 Y2 135.1(5) y
C219 O25 Y2 132.3(5) y
C221 O26 Y2 133.7(4) y
C224 O27 Y2 132.2(5) y
C226 O28 Y2 132.4(5) y
O21 N21 C21 126.7(7) y
O21 N21 C27 119.8(7) y
C21 N21 C27 113.3(7) y
O22 N22 C21 127.0(7) y
O22 N22 C28 120.8(6) y
C21 N22 C28 112.2(7) y
C26 N23 C22 116.1(7) y
C26 N23 Y2 116.9(5) y
C22 N23 Y2 126.9(5) y
N21 C21 N22 107.2(7) y
N21 C21 C22 127.3(7) y
N22 C21 C22 125.4(8) y
N23 C22 C23 123.1(7) y
N23 C22 C21 117.1(7) y
C23 C22 C21 119.8(7) y
C24 C23 C22 118.9(7) y
C24 C23 H23 120.5 ?
C22 C23 H23 120.5 ?
C23 C24 C25 118.2(8) y
C23 C24 H24 120.9 ?
C25 C24 H24 120.9 ?
C26 C25 C24 118.8(7) y
C26 C25 H25 120.6 ?
C24 C25 H25 120.6 ?
N23 C26 C25 124.8(7) y
N23 C26 H26 117.6 ?
C25 C26 H26 117.6 ?
C28 C27 C410 142.0(12) y
C28 C27 N21 103.7(7) y
C410 C27 N21 110.9(10) y
C28 C27 C29 129.6(10) y
N21 C27 C29 116.3(9) y
C28 C27 C49 91.0(11) y
C410 C27 C49 102.3(12) y
N21 C27 C49 93.1(9) y
C28 C27 C210 101.2(10) y
N21 C27 C210 100.6(8) y
C29 C27 C210 100.3(10) y
C49 C27 C210 158.8(11) y
C27 C28 N22 103.6(7) y
C27 C28 C411 135.8(12) y
N22 C28 C411 114.1(11) y
C27 C28 C211 128.2(10) y
N22 C28 C211 116.7(10) y
C27 C28 C212 100.6(10) y
N22 C28 C212 99.0(8) y
C211 C28 C212 103.5(10) y
C27 C28 C412 93.2(11) y
N22 C28 C412 94.3(9) y
C411 C28 C412 105.5(12) y
C27 C29 H29A 109.5 ?
C27 C29 H29B 109.5 ?
H29A C29 H29B 109.5 ?
C27 C29 H29C 109.5 ?
H29A C29 H29C 109.5 ?
H29B C29 H29C 109.5 ?
C27 C210 H21A 109.5 ?
C27 C210 H21B 109.5 ?
H21A C210 H21B 109.5 ?
C27 C210 H21C 109.5 ?
H21A C210 H21C 109.5 ?
H21B C210 H21C 109.5 ?
C28 C211 H21D 109.5 ?
C28 C211 H21E 109.5 ?
H21D C211 H21E 109.5 ?
C28 C211 H21F 109.5 ?
H21D C211 H21F 109.5 ?
H21E C211 H21F 109.5 ?
C28 C212 H21G 109.5 ?
C28 C212 H21H 109.5 ?
H21G C212 H21H 109.5 ?
C28 C212 H21I 109.5 ?
H21G C212 H21I 109.5 ?
H21H C212 H21I 109.5 ?
C27 C49 H49A 109.5 ?
C27 C49 H49B 109.5 ?
H49A C49 H49B 109.5 ?
C27 C49 H49C 109.5 ?
H49A C49 H49C 109.5 ?
H49B C49 H49C 109.5 ?
C27 C410 H41A 109.5 ?
C27 C410 H41B 109.5 ?
H41A C410 H41B 109.5 ?
C27 C410 H41C 109.5 ?
H41A C410 H41C 109.5 ?
H41B C410 H41C 109.5 ?
C28 C411 H41D 109.5 ?
C28 C411 H41E 109.5 ?
H41D C411 H41E 109.5 ?
C28 C411 H41F 109.5 ?
H41D C411 H41F 109.5 ?
H41E C411 H41F 109.5 ?
C28 C412 H41G 109.5 ?
C28 C412 H41H 109.5 ?
H41G C412 H41H 109.5 ?
C28 C412 H41I 109.5 ?
H41G C412 H41I 109.5 ?
H41H C412 H41I 109.5 ?
F21 C213 F23 116.5(13) y
F43 C213 F42 110.9(12) y
F21 C213 F22 104.2(14) y
F23 C213 F22 105.8(16) y
F43 C213 F41 101.6(11) y
F42 C213 F41 100.0(11) y
F43 C213 C214 121.4(10) y
F21 C213 C214 123.6(14) y
F23 C213 C214 102.7(11) y
F42 C213 C214 113.8(9) y
F22 C213 C214 102.0(11) y
F41 C213 C214 105.9(9) y
O23 C214 C215 128.3(8) y
O23 C214 C213 113.1(9) y
C215 C214 C213 118.6(9) y
C216 C215 C214 120.3(8) y
C216 C215 H215 119.9 ?
C214 C215 H215 119.9 ?
O24 C216 C215 127.6(7) y
O24 C216 C217 113.9(7) y
C215 C216 C217 118.4(7) y
F25 C217 F24 106.3(7) y
F25 C217 F26 107.6(7) y
F24 C217 F26 108.5(7) y
F25 C217 C216 111.3(6) y
F24 C217 C216 109.9(7) y
F26 C217 C216 113.0(7) y
F48 C218 F47 114.6(10) y
F28 C218 F29 105.0(14) y
F28 C218 F27 105.1(14) y
F29 C218 F27 103.2(13) y
F48 C218 F49 100.8(10) y
F47 C218 F49 101.5(10) y
F48 C218 C219 115.7(8) y
F47 C218 C219 112.4(9) y
F28 C218 C219 118.8(12) y
F29 C218 C219 114.2(10) y
F27 C218 C219 109.1(11) y
F49 C218 C219 110.1(8) y
O25 C219 C220 126.6(7) y
O25 C219 C218 115.4(7) y
C220 C219 C218 118.0(7) y
C221 C220 C219 121.5(7) y
C221 C220 H220 119.2 ?
C219 C220 H220 119.2 ?
O26 C221 C220 127.7(7) y
O26 C221 C222 113.7(6) y
C220 C221 C222 118.5(7) y
F212 C222 F211 106.0(7) y
F212 C222 F210 107.5(7) y
F211 C222 F210 107.1(6) y
F212 C222 C221 110.6(6) y
F211 C222 C221 111.5(6) y
F210 C222 C221 113.7(6) y
F413 C223 F414 102.0(13) y
F215 C223 F214 124.8(14) y
F413 C223 F415 112.7(10) y
F414 C223 F415 95.3(14) y
F215 C223 F213 101.2(11) y
F214 C223 F213 105.7(12) y
F413 C223 C224 116.7(11) y
F215 C223 C224 113.4(9) y
F414 C223 C224 116.3(9) y
F214 C223 C224 104.5(9) y
F415 C223 C224 111.7(9) y
F213 C223 C224 105.6(10) y
O27 C224 C225 128.3(8) y
O27 C224 C223 114.2(8) y
C225 C224 C223 117.5(8) y
C224 C225 C226 120.2(8) y
C224 C225 H225 119.9 ?
C226 C225 H225 119.9 ?
O28 C226 C225 127.5(8) y
O28 C226 C227 115.1(6) y
C225 C226 C227 117.4(7) y
F416 C227 F417 115.8(11) y
F217 C227 F216 108.2(10) y
F416 C227 F418 105.3(10) y
F417 C227 F418 102.2(10) y
F217 C227 F218 102.0(10) y
F216 C227 F218 101.5(10) y
F416 C227 C226 115.8(9) y
F417 C227 C226 108.4(9) y
F217 C227 C226 122.4(9) y
F216 C227 C226 110.5(10) y
F418 C227 C226 108.2(8) y
F218 C227 C226 109.9(8) y
C32 C31 H31A 109.5 ?
C32 C31 H31B 109.5 ?
H31A C31 H31B 109.5 ?
C32 C31 H31C 109.5 ?
H31A C31 H31C 109.5 ?
H31B C31 H31C 109.5 ?
C33 C32 C31 111.5(17) y
C33 C32 H32A 109.3 ?
C31 C32 H32A 109.3 ?
C33 C32 H32B 109.3 ?
C31 C32 H32B 109.3 ?
H32A C32 H32B 108.0 ?
C34 C33 C32 115.4(17) y
C34 C33 H33A 108.4 ?
C32 C33 H33A 108.4 ?
C34 C33 H33B 108.4 ?
C32 C33 H33B 108.4 ?
H33A C33 H33B 107.5 ?
C33 C34 C35 115.0(15) y
C33 C34 H34A 108.5 ?
C35 C34 H34A 108.5 ?
C33 C34 H34B 108.5 ?
C35 C34 H34B 108.5 ?
H34A C34 H34B 107.5 ?
C36 C35 C34 113.7(14) y
C36 C35 H35A 108.8 ?
C34 C35 H35A 108.8 ?
C36 C35 H35B 108.8 ?
C34 C35 H35B 108.8 ?
H35A C35 H35B 107.7 ?
C37 C36 C35 114.8(14) y
C37 C36 H36A 108.6 ?
C35 C36 H36A 108.6 ?
C37 C36 H36B 108.6 ?
C35 C36 H36B 108.6 ?
H36A C36 H36B 107.5 ?
C36 C37 H37A 109.5 ?
C36 C37 H37B 109.5 ?
H37A C37 H37B 109.5 ?
C36 C37 H37C 109.5 ?
H37A C37 H37C 109.5 ?
H37B C37 H37C 109.5 ?
C42 C41 H41J 109.5 ?
C42 C41 H41K 109.5 ?
H41J C41 H41K 109.5 ?
C42 C41 H41L 109.5 ?
H41J C41 H41L 109.5 ?
H41K C41 H41L 109.5 ?
C43 C42 C41 111(2) y
C43 C42 H42A 109.4 ?
C41 C42 H42A 109.4 ?
C43 C42 H42B 109.4 ?
C41 C42 H42B 109.4 ?
H42A C42 H42B 108.0 ?
C44 C43 C42 115(2) y
C44 C43 H43A 108.4 ?
C42 C43 H43A 108.4 ?
C44 C43 H43B 108.4 ?
C42 C43 H43B 108.4 ?
H43A C43 H43B 107.5 ?
C43 C44 C45 115.5(19) y
C43 C44 H44A 108.4 ?
C45 C44 H44A 108.4 ?
C43 C44 H44B 108.4 ?
C45 C44 H44B 108.4 ?
H44A C44 H44B 107.5 ?
C46 C45 C44 114.5(17) y
C46 C45 H45A 108.6 ?
C44 C45 H45A 108.6 ?
C46 C45 H45B 108.6 ?
C44 C45 H45B 108.6 ?
H45A C45 H45B 107.6 ?
C47 C46 C45 115.2(19) y
C47 C46 H46A 108.5 ?
C45 C46 H46A 108.5 ?
C47 C46 H46B 108.5 ?
C45 C46 H46B 108.5 ?
H46A C46 H46B 107.5 ?
C46 C47 H47A 109.5 ?
C46 C47 H47B 109.5 ?
H47A C47 H47B 109.5 ?
C46 C47 H47C 109.5 ?
H47A C47 H47C 109.5 ?
H47B C47 H47C 109.5 ?

loop_
_geom_bond_atom_site_label_1
_geom_bond_atom_site_label_2
_geom_bond_distance
_geom_bond_publ_flag
Y1 O11 2.258(5) y
Y1 O17 2.296(5) y
Y1 O16 2.321(5) y
Y1 O13 2.325(5) y
Y1 O14 2.328(5) y
Y1 O15 2.328(5) y
Y1 O18 2.365(5) y
Y1 N13 2.609(6) y
O11 N11 1.298(7) y
O12 N12 1.274(8) y
O13 C114 1.254(10) y
O14 C116 1.252(10) y
O15 C119 1.271(9) y
O16 C121 1.257(8) y
O17 C124 1.263(9) y
O18 C126 1.230(9) y
N11 C11 1.320(9) y
N11 C17 1.494(9) y
N12 C11 1.372(9) y
N12 C18 1.488(9) y
N13 C16 1.324(10) y
N13 C12 1.356(9) y
C11 C12 1.469(10) y
C12 C13 1.402(10) y
C13 C14 1.366(11) y
C13 H13 0.9500 ?
C14 C15 1.384(11) y
C14 H14 0.9500 ?
C15 C16 1.387(10) y
C15 H15 0.9500 ?
C16 H16 0.9500 ?
C17 C110 1.530(10) y
C17 C18 1.532(10) y
C17 C19 1.543(10) y
C18 C111 1.524(11) y
C18 C112 1.538(10) y
C19 H19a 0.9800 ?
C19 H19b 0.9800 ?
C19 H19c 0.9800 ?
C110 H11a 0.9800 ?
C110 H11b 0.9800 ?
C110 H11c 0.9800 ?
C111 H11d 0.9800 ?
C111 H11e 0.9800 ?
C111 H11f 0.9800 ?
C112 H11g 0.9800 ?
C112 H11h 0.9800 ?
C112 H11i 0.9800 ?
C113 F11 1.322(10) y
C113 F12 1.327(11) y
C113 F13 1.355(10) y
C113 C114 1.509(14) y
C114 C115 1.406(15) y
C115 C116 1.375(15) y
C115 H115 0.9500 ?
C116 C117 1.555(15) y
C117 F15 1.303(12) y
C117 F34 1.319(15) y
C117 F36 1.330(14) y
C117 F35 1.344(15) y
C117 F14 1.347(13) y
C117 F16 1.358(12) y
C118 F19 1.320(9) y
C118 F18 1.333(9) y
C118 F17 1.337(8) y
C118 C119 1.533(10) y
C119 C120 1.382(11) y
C120 C121 1.392(11) y
C120 H120 0.9500 ?
C121 C122 1.527(11) y
C122 F111 1.317(8) y
C122 F112 1.326(8) y
C122 F110 1.336(8) y
C123 F314 1.293(11) y
C123 F115 1.298(13) y
C123 F113 1.343(12) y
C123 F315 1.343(11) y
C123 F313 1.366(11) y
C123 F114 1.386(13) y
C123 C124 1.512(11) y
C124 C125 1.392(11) y
C125 C126 1.389(11) y
C125 H125 0.9500 ?
C126 C127 1.523(11) y
C127 F316 1.313(12) y
C127 F116 1.319(14) y
C127 F118 1.324(13) y
C127 F317 1.338(12) y
C127 F318 1.355(11) y
C127 F117 1.360(14) y
Y2 O21 2.270(5) y
Y2 O26 2.297(5) y
Y2 O24 2.309(5) y
Y2 O28 2.310(5) y
Y2 O27 2.317(5) y
Y2 O23 2.332(6) y
Y2 O25 2.381(6) y
Y2 N23 2.625(6) y
O21 N21 1.295(9) y
O22 N22 1.275(10) y
O23 C214 1.216(12) y
O24 C216 1.256(9) y
O25 C219 1.238(10) y
O26 C221 1.256(9) y
O27 C224 1.239(11) y
O28 C226 1.259(9) y
N21 C21 1.305(11) y
N21 C27 1.498(10) y
N22 C21 1.370(10) y
N22 C28 1.481(10) y
N23 C26 1.327(9) y
N23 C22 1.357(9) y
C21 C22 1.469(11) y
C22 C23 1.382(12) y
C23 C24 1.381(11) y
C23 H23 0.9500 ?
C24 C25 1.384(11) y
C24 H24 0.9500 ?
C25 C26 1.365(12) y
C25 H25 0.9500 ?
C26 H26 0.9500 ?
C27 C28 1.450(13) y
C27 C410 1.495(15) y
C27 C29 1.519(14) y
C27 C49 1.672(15) y
C27 C210 1.682(14) y
C28 C411 1.491(14) y
C28 C211 1.514(13) y
C28 C212 1.626(14) y
C28 C412 1.627(15) y
C29 H29a 0.9800 ?
C29 H29b 0.9800 ?
C29 H29c 0.9800 ?
C210 H21a 0.9800 ?
C210 H21b 0.9800 ?
C210 H21c 0.9800 ?
C211 H21d 0.9800 ?
C211 H21e 0.9800 ?
C211 H21f 0.9800 ?
C212 H21g 0.9800 ?
C212 H21h 0.9800 ?
C212 H21i 0.9800 ?
C49 H49a 0.9800 ?
C49 H49b 0.9800 ?
C49 H49c 0.9800 ?
C410 H41a 0.9800 ?
C410 H41b 0.9800 ?
C410 H41c 0.9800 ?
C411 H41d 0.9800 ?
C411 H41e 0.9800 ?
C411 H41f 0.9800 ?
C412 H41g 0.9800 ?
C412 H41h 0.9800 ?
C412 H41i 0.9800 ?
C213 F43 1.278(13) y
C213 F21 1.300(15) y
C213 F23 1.328(15) y
C213 F42 1.357(12) y
C213 F22 1.370(15) y
C213 F41 1.397(14) y
C213 C214 1.530(13) y
C214 C215 1.416(14) y
C215 C216 1.389(12) y
C215 H215 0.9500 ?
C216 C217 1.534(11) y
C217 F25 1.322(9) y
C217 F24 1.331(9) y
C217 F26 1.331(8) y
C218 F48 1.306(11) y
C218 F47 1.312(12) y
C218 F28 1.322(15) y
C218 F29 1.326(14) y
C218 F27 1.366(14) y
C218 F49 1.384(12) y
C218 C219 1.502(12) y
C219 C220 1.398(11) y
C220 C221 1.382(10) y
C220 H220 0.9500 ?
C221 C222 1.524(10) y
C222 F212 1.329(9) y
C222 F211 1.332(9) y
C222 F210 1.336(8) y
C223 F413 1.272(14) y
C223 F215 1.295(12) y
C223 F414 1.336(14) y
C223 F214 1.337(14) y
C223 F415 1.383(13) y
C223 F213 1.398(14) y
C223 C224 1.542(12) y
C224 C225 1.381(13) y
C225 C226 1.412(11) y
C225 H225 0.9500 ?
C226 C227 1.520(12) y
C227 F416 1.287(13) y
C227 F417 1.320(13) y
C227 F217 1.329(12) y
C227 F216 1.334(13) y
C227 F418 1.362(13) y
C227 F218 1.364(13) y
C31 C32 1.520(17) y
C31 H31a 0.9800 ?
C31 H31b 0.9800 ?
C31 H31c 0.9800 ?
C32 C33 1.510(16) y
C32 H32a 0.9900 ?
C32 H32b 0.9900 ?
C33 C34 1.495(16) y
C33 H33a 0.9900 ?
C33 H33b 0.9900 ?
C34 C35 1.509(15) y
C34 H34a 0.9900 ?
C34 H34b 0.9900 ?
C35 C36 1.493(15) y
C35 H35a 0.9900 ?
C35 H35b 0.9900 ?
C36 C37 1.490(15) y
C36 H36a 0.9900 ?
C36 H36b 0.9900 ?
C37 H37a 0.9800 ?
C37 H37b 0.9800 ?
C37 H37c 0.9800 ?
C41 C42 1.52(2) y
C41 H41j 0.9800 ?
C41 H41k 0.9800 ?
C41 H41l 0.9800 ?
C42 C43 1.514(19) y
C42 H42a 0.9900 ?
C42 H42b 0.9900 ?
C43 C44 1.494(19) y
C43 H43a 0.9900 ?
C43 H43b 0.9900 ?
C44 C45 1.511(17) y
C44 H44a 0.9900 ?
C44 H44b 0.9900 ?
C45 C46 1.488(17) y
C45 H45a 0.9900 ?
C45 H45b 0.9900 ?
C46 C47 1.486(18) y
C46 H46a 0.9900 ?
C46 H46b 0.9900 ?
C47 H47a 0.9800 ?
C47 H47b 0.9800 ?
C47 H47c 0.9800 ?

loop_
_geom_torsion_atom_site_label_1
_geom_torsion_atom_site_label_2
_geom_torsion_atom_site_label_3
_geom_torsion_atom_site_label_4
_geom_torsion
_geom_torsion_publ_flag
O17 Y1 O11 N11 -118.9(5) y
O16 Y1 O11 N11 97.8(5) y
O13 Y1 O11 N11 22.9(5) y
O14 Y1 O11 N11 -23.5(7) y
O15 Y1 O11 N11 146.1(5) y
O18 Y1 O11 N11 173.8(6) y
N13 Y1 O11 N11 -50.5(5) y
O11 Y1 O13 C114 -141.1(7) y
O17 Y1 O13 C114 -44.6(8) y
O16 Y1 O13 C114 136.4(7) y
O14 Y1 O13 C114 12.8(7) y
O15 Y1 O13 C114 75.3(7) y
O18 Y1 O13 C114 173.2(6) y
N13 Y1 O13 C114 -68.9(7) y
O11 Y1 O14 C116 40.4(9) y
O17 Y1 O14 C116 140.8(8) y
O16 Y1 O14 C116 -70.5(8) y
O13 Y1 O14 C116 -8.0(7) y
O15 Y1 O14 C116 -132.8(8) y
O18 Y1 O14 C116 -167.2(7) y
N13 Y1 O14 C116 66.4(8) y
O11 Y1 O15 C119 -24.8(8) y
O17 Y1 O15 C119 -125.2(7) y
O16 Y1 O15 C119 25.5(6) y
O13 Y1 O15 C119 87.0(7) y
O14 Y1 O15 C119 149.0(7) y
O18 Y1 O15 C119 -51.8(6) y
N13 Y1 O15 C119 -176.0(6) y
O11 Y1 O16 C121 121.9(6) y
O17 Y1 O16 C121 27.3(7) y
O13 Y1 O16 C121 -153.8(6) y
O14 Y1 O16 C121 -91.5(6) y
O15 Y1 O16 C121 -28.4(6) y
O18 Y1 O16 C121 49.7(6) y
N13 Y1 O16 C121 169.2(6) y
O11 Y1 O17 C124 -50.7(6) y
O16 Y1 O17 C124 37.5(7) y
O13 Y1 O17 C124 -140.8(6) y
O14 Y1 O17 C124 164.9(6) y
O15 Y1 O17 C124 90.0(6) y
O18 Y1 O17 C124 14.9(6) y
N13 Y1 O17 C124 -116.8(6) y
O11 Y1 O18 C126 96.7(7) y
O17 Y1 O18 C126 -11.4(7) y
O16 Y1 O18 C126 -177.8(7) y
O13 Y1 O18 C126 145.4(6) y
O14 Y1 O18 C126 -66.7(8) y
O15 Y1 O18 C126 -101.1(7) y
N13 Y1 O18 C126 45.9(7) y
Y1 O11 N11 C11 51.6(9) y
Y1 O11 N11 C17 -125.3(6) y
O11 Y1 N13 C16 -155.5(6) y
O17 Y1 N13 C16 -47.9(5) y
O16 Y1 N13 C16 154.3(5) y
O13 Y1 N13 C16 116.9(6) y
O14 Y1 N13 C16 40.2(5) y
O15 Y1 N13 C16 5.7(7) y
O18 Y1 N13 C16 -104.8(5) y
O11 Y1 N13 C12 29.7(6) y
O17 Y1 N13 C12 137.2(6) y
O16 Y1 N13 C12 -20.5(7) y
O13 Y1 N13 C12 -58.0(6) y
O14 Y1 N13 C12 -134.6(6) y
O15 Y1 N13 C12 -169.2(5) y
O18 Y1 N13 C12 80.3(6) y
O11 N11 C11 N12 176.4(7) y
C17 N11 C11 N12 -6.5(9) y
O11 N11 C11 C12 -0.6(12) y
C17 N11 C11 C12 176.5(7) y
O12 N12 C11 N11 175.7(7) y
C18 N12 C11 N11 -9.6(9) y
O12 N12 C11 C12 -7.2(12) y
C18 N12 C11 C12 167.4(7) y
C16 N13 C12 C13 0.5(11) y
Y1 N13 C12 C13 175.3(5) y
C16 N13 C12 C11 179.4(7) y
Y1 N13 C12 C11 -5.8(9) y
N11 C11 C12 N13 -19.7(11) y
N12 C11 C12 N13 163.8(7) y
N11 C11 C12 C13 159.2(7) y
N12 C11 C12 C13 -17.3(11) y
N13 C12 C13 C14 -0.3(12) y
C11 C12 C13 C14 -179.1(7) y
C12 C13 C14 C15 -0.2(12) y
C13 C14 C15 C16 0.3(12) y
C12 N13 C16 C15 -0.4(12) y
Y1 N13 C16 C15 -175.8(7) y
C14 C15 C16 N13 -0.1(13) y
O11 N11 C17 C110 -42.3(9) y
C11 N11 C17 C110 140.4(7) y
O11 N11 C17 C18 -164.0(6) y
C11 N11 C17 C18 18.7(8) y
O11 N11 C17 C19 76.9(8) y
C11 N11 C17 C19 -100.4(7) y
O12 N12 C18 C111 -42.3(10) y
C11 N12 C18 C111 142.7(7) y
O12 N12 C18 C17 -164.5(7) y
C11 N12 C18 C17 20.5(8) y
O12 N12 C18 C112 74.8(9) y
C11 N12 C18 C112 -100.1(8) y
N11 C17 C18 N12 -21.5(7) y
C110 C17 C18 N12 -139.5(7) y
C19 C17 C18 N12 91.7(8) y
N11 C17 C18 C111 -139.5(8) y
C110 C17 C18 C111 102.5(9) y
C19 C17 C18 C111 -26.3(10) y
N11 C17 C18 C112 92.4(8) y
C110 C17 C18 C112 -25.6(10) y
C19 C17 C18 C112 -154.4(7) y
Y1 O13 C114 C115 -12.2(13) y
Y1 O13 C114 C113 169.9(5) y
F11 C113 C114 O13 -179.8(8) y
F12 C113 C114 O13 57.0(10) y
F13 C113 C114 O13 -60.6(10) y
F11 C113 C114 C115 2.1(13) y
F12 C113 C114 C115 -121.0(9) y
F13 C113 C114 C115 121.4(9) y
O13 C114 C115 C116 0.5(15) y
C113 C114 C115 C116 178.3(9) y
Y1 O14 C116 C115 2.6(15) y
Y1 O14 C116 C117 -175.1(6) y
C114 C115 C116 O14 4.3(17) y
C114 C115 C116 C117 -178.1(9) y
O14 C116 C117 F15 96.3(12) y
C115 C116 C117 F15 -81.7(13) y
O14 C116 C117 F34 -49.2(17) y
C115 C116 C117 F34 132.9(15) y
O14 C116 C117 F36 -174.7(15) y
C115 C116 C117 F36 7.4(18) y
O14 C116 C117 F35 71.1(14) y
C115 C116 C117 F35 -106.9(15) y
O14 C116 C117 F14 -18.9(14) y
C115 C116 C117 F14 163.1(11) y
O14 C116 C117 F16 -143.5(10) y
C115 C116 C117 F16 38.5(13) y
Y1 O15 C119 C120 -17.5(12) y
Y1 O15 C119 C118 161.5(5) y
F19 C118 C119 O15 -65.5(9) y
F18 C118 C119 O15 53.9(9) y
F17 C118 C119 O15 173.1(7) y
F19 C118 C119 C120 113.5(8) y
F18 C118 C119 C120 -127.0(8) y
F17 C118 C119 C120 -7.8(11) y
O15 C119 C120 C121 -3.9(13) y
C118 C119 C120 C121 177.2(7) y
Y1 O16 C121 C120 23.2(11) y
Y1 O16 C121 C122 -160.9(4) y
C119 C120 C121 O16 1.1(12) y
C119 C120 C121 C122 -174.7(7) y
O16 C121 C122 F111 47.6(8) y
C120 C121 C122 F111 -136.1(7) y
O16 C121 C122 F112 -71.9(8) y
C120 C121 C122 F112 104.4(8) y
O16 C121 C122 F110 168.6(6) y
C120 C121 C122 F110 -15.1(9) y
Y1 O17 C124 C125 -13.2(12) y
Y1 O17 C124 C123 168.0(5) y
F314 C123 C124 O17 59.2(11) y
F115 C123 C124 O17 -156.5(10) y
F113 C123 C124 O17 -28.2(12) y
F315 C123 C124 O17 -178.1(8) y
F313 C123 C124 O17 -62.2(9) y
F114 C123 C124 O17 83.2(10) y
F314 C123 C124 C125 -119.8(10) y
F115 C123 C124 C125 24.5(13) y
F113 C123 C124 C125 152.9(10) y
F315 C123 C124 C125 2.9(11) y
F313 C123 C124 C125 118.9(9) y
F114 C123 C124 C125 -95.7(11) y
O17 C124 C125 C126 -0.4(13) y
C123 C124 C125 C126 178.4(7) y
Y1 O18 C126 C125 6.1(13) y
Y1 O18 C126 C127 -177.2(5) y
C124 C125 C126 O18 3.7(14) y
C124 C125 C126 C127 -172.9(8) y
O18 C126 C127 F316 76.9(10) y
C125 C126 C127 F316 -106.0(10) y
O18 C126 C127 F116 -64.8(13) y
C125 C126 C127 F116 112.2(12) y
O18 C126 C127 F118 162.0(13) y
C125 C126 C127 F118 -21.0(15) y
O18 C126 C127 F317 -38.3(12) y
C125 C126 C127 F317 138.7(10) y
O18 C126 C127 F318 -158.4(9) y
C125 C126 C127 F318 18.6(13) y
O18 C126 C127 F117 50.2(13) y
C125 C126 C127 F117 -132.8(12) y
O26 Y2 O21 N21 124.2(6) y
O24 Y2 O21 N21 36.3(8) y
O28 Y2 O21 N21 -142.6(5) y
O27 Y2 O21 N21 -91.5(6) y
O23 Y2 O21 N21 -16.7(6) y
O25 Y2 O21 N21 -166.7(7) y
N23 Y2 O21 N21 54.1(6) y
O21 Y2 O23 C214 146.6(9) y
O26 Y2 O23 C214 53.4(10) y
O24 Y2 O23 C214 -5.5(9) y
O28 Y2 O23 C214 -68.2(9) y
O27 Y2 O23 C214 -131.0(9) y
O25 Y2 O23 C214 -164.9(8) y
N23 Y2 O23 C214 76.5(9) y
O21 Y2 O24 C216 -54.3(8) y
O26 Y2 O24 C216 -145.4(7) y
O28 Y2 O24 C216 125.0(7) y
O27 Y2 O24 C216 64.0(7) y
O23 Y2 O24 C216 1.9(7) y
O25 Y2 O24 C216 161.3(6) y
N23 Y2 O24 C216 -71.3(7) y
O21 Y2 O25 C219 -79.3(8) y
O26 Y2 O25 C219 23.4(7) y
O24 Y2 O25 C219 80.2(8) y
O28 Y2 O25 C219 116.4(8) y
O27 Y2 O25 C219 -166.6(8) y
O23 Y2 O25 C219 -132.5(7) y
N23 Y2 O25 C219 -32.5(8) y
O21 Y2 O26 C221 42.5(7) y
O24 Y2 O26 C221 -171.7(7) y
O28 Y2 O26 C221 -97.9(7) y
O27 Y2 O26 C221 -40.1(8) y
O23 Y2 O26 C221 132.6(6) y
O25 Y2 O26 C221 -23.5(6) y
N23 Y2 O26 C221 109.8(7) y
O21 Y2 O27 C224 -123.5(7) y
O26 Y2 O27 C224 -36.6(9) y
O24 Y2 O27 C224 86.4(7) y
O28 Y2 O27 C224 25.3(7) y
O23 Y2 O27 C224 148.2(8) y
O25 Y2 O27 C224 -53.1(7) y
N23 Y2 O27 C224 -173.2(7) y
O21 Y2 O28 C226 31.0(8) y
O26 Y2 O28 C226 126.7(7) y
O24 Y2 O28 C226 -148.4(7) y
O27 Y2 O28 C226 -22.5(6) y
O23 Y2 O28 C226 -85.8(7) y
O25 Y2 O28 C226 54.2(6) y
N23 Y2 O28 C226 -178.6(6) y
Y2 O21 N21 C21 -56.6(10) y
Y2 O21 N21 C27 127.5(7) y
O21 Y2 N23 C26 151.4(6) y
O26 Y2 N23 C26 49.4(5) y
O24 Y2 N23 C26 -38.7(5) y
O28 Y2 N23 C26 -9.0(7) y
O27 Y2 N23 C26 -155.2(5) y
O23 Y2 N23 C26 -115.6(6) y
O25 Y2 N23 C26 105.0(5) y
O21 Y2 N23 C22 -30.7(6) y
O26 Y2 N23 C22 -132.7(6) y
O24 Y2 N23 C22 139.2(6) y
O28 Y2 N23 C22 168.9(5) y
O27 Y2 N23 C22 22.6(7) y
O23 Y2 N23 C22 62.3(6) y
O25 Y2 N23 C22 -77.1(6) y
O21 N21 C21 N22 -175.3(7) y
C27 N21 C21 N22 0.8(10) y
O21 N21 C21 C22 1.7(13) y
C27 N21 C21 C22 177.8(8) y
O22 N22 C21 N21 -177.7(8) y
C28 N22 C21 N21 0.7(9) y
O22 N22 C21 C22 5.3(13) y
C28 N22 C21 C22 -176.4(7) y
C26 N23 C22 C23 1.0(11) y
Y2 N23 C22 C23 -176.9(6) y
C26 N23 C22 C21 -177.8(7) y
Y2 N23 C22 C21 4.4(9) y
N21 C21 C22 N23 22.2(12) y
N22 C21 C22 N23 -161.3(7) y
N21 C21 C22 C23 -156.6(8) y
N22 C21 C22 C23 19.9(12) y
N23 C22 C23 C24 -0.8(12) y
C21 C22 C23 C24 177.9(8) y
C22 C23 C24 C25 1.0(13) y
C23 C24 C25 C26 -1.4(13) y
C22 N23 C26 C25 -1.4(12) y
Y2 N23 C26 C25 176.7(6) y
C24 C25 C26 N23 1.6(13) y
O21 N21 C27 C28 174.5(8) y
C21 N21 C27 C28 -1.9(11) y
O21 N21 C27 C410 -21.7(15) y
C21 N21 C27 C410 161.9(12) y
O21 N21 C27 C29 26.1(14) y
C21 N21 C27 C29 -150.3(10) y
O21 N21 C27 C49 82.7(11) y
C21 N21 C27 C49 -93.7(11) y
O21 N21 C27 C210 -81.1(10) y
C21 N21 C27 C210 102.6(10) y
C410 C27 C28 N22 -152.9(18) y
N21 C27 C28 N22 2.0(10) y
C29 C27 C28 N22 144.5(12) y
C49 C27 C28 N22 95.5(9) y
C210 C27 C28 N22 -101.9(8) y
C410 C27 C28 C411 59(3) y
N21 C27 C28 C411 -146.5(14) y
C29 C27 C28 C411 -4(2) y
C49 C27 C28 C411 -53.0(17) y
C210 C27 C28 C411 109.5(16) y
C410 C27 C28 C211 -12(3) y
N21 C27 C28 C211 143.3(11) y
C29 C27 C28 C211 -74.3(19) y
C49 C27 C28 C211 -123.3(13) y
C210 C27 C28 C211 39.3(14) y
C410 C27 C28 C212 105(2) y
N21 C27 C28 C212 -100.0(9) y
C29 C27 C28 C212 42.5(15) y
C49 C27 C28 C212 -6.5(10) y
C210 C27 C28 C212 156.0(9) y
C410 C27 C28 C412 -58(2) y
N21 C27 C28 C412 97.3(10) y
C29 C27 C28 C412 -120.2(15) y
C49 C27 C28 C412 -169.2(11) y
C210 C27 C28 C412 -6.7(10) y
O22 N22 C28 C27 176.6(8) y
C21 N22 C28 C27 -1.8(10) y
O22 N22 C28 C411 -26.8(15) y
C21 N22 C28 C411 154.7(12) y
O22 N22 C28 C211 30.1(13) y
C21 N22 C28 C211 -148.4(10) y
O22 N22 C28 C212 -80.1(11) y
C21 N22 C28 C212 101.4(9) y
O22 N22 C28 C412 82.3(11) y
C21 N22 C28 C412 -96.2(10) y
Y2 O23 C214 C215 6.4(17) y
Y2 O23 C214 C213 -172.4(6) y
F43 C213 C214 O23 -169.8(12) y
F21 C213 C214 O23 -51.4(18) y
F23 C213 C214 O23 82.9(16) y
F42 C213 C214 O23 53.7(16) y
F22 C213 C214 O23 -167.7(15) y
F41 C213 C214 O23 -55.1(12) y
F43 C213 C214 C215 11.2(17) y
F21 C213 C214 C215 129.6(16) y
F23 C213 C214 C215 -96.1(16) y
F42 C213 C214 C215 -125.2(13) y
F22 C213 C214 C215 13.4(18) y
F41 C213 C214 C215 126.0(11) y
O23 C214 C215 C216 -1.3(17) y
C213 C214 C215 C216 177.5(9) y
Y2 O24 C216 C215 1.0(13) y
Y2 O24 C216 C217 179.2(5) y
C214 C215 C216 O24 -2.5(15) y
C214 C215 C216 C217 179.4(8) y
O24 C216 C217 F25 45.7(9) y
C215 C216 C217 F25 -136.0(8) y
O24 C216 C217 F24 -71.8(9) y
C215 C216 C217 F24 106.5(9) y
O24 C216 C217 F26 166.9(7) y
C215 C216 C217 F26 -14.8(11) y
Y2 O25 C219 C220 -17.6(14) y
Y2 O25 C219 C218 162.2(6) y
F48 C218 C219 O25 5.2(15) y
F47 C218 C219 O25 -129.0(11) y
F28 C218 C219 O25 -159.7(16) y
F29 C218 C219 O25 75.5(16) y
F27 C218 C219 O25 -39.3(15) y
F49 C218 C219 O25 118.6(10) y
F48 C218 C219 C220 -175.0(11) y
F47 C218 C219 C220 50.8(14) y
F28 C218 C219 C220 20.2(19) y
F29 C218 C219 C220 -104.6(15) y
F27 C218 C219 C220 140.6(13) y
F49 C218 C219 C220 -61.5(11) y
O25 C219 C220 C221 -2.0(14) y
C218 C219 C220 C221 178.1(8) y
Y2 O26 C221 C220 18.0(12) y
Y2 O26 C221 C222 -158.3(5) y
C219 C220 C221 O26 2.4(13) y
C219 C220 C221 C222 178.5(8) y
O26 C221 C222 F212 62.1(8) y
C220 C221 C222 F212 -114.5(8) y
O26 C221 C222 F211 -55.6(9) y
C220 C221 C222 F211 127.8(8) y
O26 C221 C222 F210 -176.8(7) y
C220 C221 C222 F210 6.5(11) y
Y2 O27 C224 C225 -21.1(14) y
Y2 O27 C224 C223 158.1(6) y
F413 C223 C224 O27 51.2(14) y
F215 C223 C224 O27 143.4(13) y
F414 C223 C224 O27 -69.3(16) y
F214 C223 C224 O27 -77.7(14) y
F415 C223 C224 O27 -177.2(11) y
F213 C223 C224 O27 33.5(12) y
F413 C223 C224 C225 -129.5(13) y
F215 C223 C224 C225 -37.3(15) y
F414 C223 C224 C225 110.0(15) y
F214 C223 C224 C225 101.6(14) y
F415 C223 C224 C225 2.1(14) y
F213 C223 C224 C225 -147.2(10) y
O27 C224 C225 C226 -0.2(14) y
C223 C224 C225 C226 -179.4(8) y
Y2 O28 C226 C225 15.5(12) y
Y2 O28 C226 C227 -167.0(5) y
C224 C225 C226 O28 3.1(13) y
C224 C225 C226 C227 -174.4(8) y
O28 C226 C227 F416 22.7(13) y
C225 C226 C227 F416 -159.5(11) y
O28 C226 C227 F417 154.8(10) y
C225 C226 C227 F417 -27.4(12) y
O28 C226 C227 F217 -179.4(11) y
C225 C226 C227 F217 -1.5(15) y
O28 C226 C227 F216 51.3(12) y
C225 C226 C227 F216 -130.9(11) y
O28 C226 C227 F418 -95.2(10) y
C225 C226 C227 F418 82.6(11) y
O28 C226 C227 F218 -59.9(11) y
C225 C226 C227 F218 117.9(10) y
C31 C32 C33 C34 -179(2) y
C32 C33 C34 C35 179(2) y
C33 C34 C35 C36 -177(2) y
C34 C35 C36 C37 176.4(19) y
C41 C42 C43 C44 -174(4) y
C42 C43 C44 C45 177(3) y
C43 C44 C45 C46 -171(3) y
C44 C45 C46 C47 177(3) y
